data_4339232
loop_
_publ_author_name
'Silvernail, Carter M.'
'Yao, Letitia J.'
'Hill, Lyndal M. R.'
'Hillmyer, Marc A.'
'Tolman, William B.'

_publ_section_title
;
 Structural and mechanistic studies of bis(phenolato)amine zinc(II)
 catalysts for the polymerization of epsilon-caprolactone.
;
_journal_issue 16
_journal_name_full 'Inorganic chemistry'
_journal_page_first 6565
_journal_page_last 6574
_journal_paper_doi 10.1021/ic700581s
_journal_volume 46
_journal_year 2007
_chemical_formula_moiety 'C62 H94 N2 O4 Zn2'
_chemical_formula_sum 'C62 H94 N2 O4 Zn2'
_chemical_formula_weight 1062.13
_chemical_name_common 05344
_chemical_name_systematic
; 
 ? 
;
_space_group_IT_number 14
_symmetry_cell_setting monoclinic
_symmetry_space_group_name_Hall '-P 2yn'
_symmetry_space_group_name_H-M 'P 1 21/n 1'
_atom_sites_solution_hydrogens geom
_atom_sites_solution_primary direct
_atom_sites_solution_secondary difmap
_audit_creation_method SHELXL-97
_cell_angle_alpha 90.00
_cell_angle_beta 109.044(2)
_cell_angle_gamma 90.00
_cell_formula_units_Z 2
_cell_length_a 16.0692(9)
_cell_length_b 11.7798(7)
_cell_length_c 16.8352(10)
_cell_measurement_reflns_used 3347
_cell_measurement_temperature 173(2)
_cell_volume 3012.4(3)
_computing_cell_refinement 'SAINT, Bruker'
_computing_data_collection 'SMART, Bruker'
_computing_data_reduction 'SAINT, Bruker'
_computing_molecular_graphics 'SHELXTL, Bruker'
_computing_structure_refinement 'SHELXL-97 (Sheldrick, 1997)'
_computing_structure_solution 'SHELXS-97 (Sheldrick, 1990)'
_diffrn_ambient_temperature 173(2)
_diffrn_measured_fraction_theta_full 0.986
_diffrn_measured_fraction_theta_max 0.986
_diffrn_measurement_device_type 'Bruker SMART Platform CCD'
_diffrn_measurement_method 'area detector, omega scans per phi'
_diffrn_radiation_monochromator graphite
_diffrn_radiation_source 'normal-focus sealed tube'
_diffrn_radiation_type MoK\a
_diffrn_radiation_wavelength 0.71073
_diffrn_reflns_av_R_equivalents 0.0346
_diffrn_reflns_av_sigmaI/netI 0.0289
_diffrn_reflns_limit_h_max 20
_diffrn_reflns_limit_h_min -20
_diffrn_reflns_limit_k_max 15
_diffrn_reflns_limit_k_min -14
_diffrn_reflns_limit_l_max 21
_diffrn_reflns_limit_l_min -21
_diffrn_reflns_number 33728
_diffrn_reflns_theta_full 27.52
_diffrn_reflns_theta_max 27.52
_diffrn_reflns_theta_min 1.52
_exptl_absorpt_coefficient_mu 0.841
_exptl_absorpt_correction_T_max 0.7574
_exptl_absorpt_correction_T_min 0.6786
_exptl_absorpt_correction_type multi-scan
_exptl_absorpt_process_details 'SADABS, R. Blessing, 1995'
_exptl_crystal_colour colourless
_exptl_crystal_density_diffrn 1.171
_exptl_crystal_density_method 'not measured'
_exptl_crystal_description 'cut block'
_exptl_crystal_F_000 1144
_exptl_crystal_size_max 0.50
_exptl_crystal_size_mid 0.45
_exptl_crystal_size_min 0.35
_refine_diff_density_max 0.403
_refine_diff_density_min -0.217
_refine_diff_density_rms 0.056
_refine_ls_extinction_method none
_refine_ls_goodness_of_fit_ref 1.080
_refine_ls_hydrogen_treatment constr
_refine_ls_matrix_type full
_refine_ls_number_parameters 360
_refine_ls_number_reflns 6843
_refine_ls_number_restraints 0
_refine_ls_restrained_S_all 1.080
_refine_ls_R_factor_all 0.0562
_refine_ls_R_factor_gt 0.0334
_refine_ls_shift/su_max 0.002
_refine_ls_shift/su_mean 0.000
_refine_ls_structure_factor_coef Fsqd
_refine_ls_weighting_details 'calc w=1/[\s^2^(Fo^2^)+(0.0385P)^2^+1.6208P] where P=(Fo^2^+2Fc^2^)/3'
_refine_ls_weighting_scheme calc
_refine_ls_wR_factor_gt 0.0793
_refine_ls_wR_factor_ref 0.0922
_reflns_number_gt 5220
_reflns_number_total 6843
_reflns_threshold_expression >2sigma(I)
_cod_data_source_file cifs.cif
_cod_data_source_block 05344m
_cod_original_cell_volume 3012.3(3)
_cod_original_sg_symbol_H-M P2(1)/n
_cod_database_code 4339232

loop_
_symmetry_equiv_pos_as_xyz
'x, y, z'
'-x+1/2, y+1/2, -z+1/2'
'-x, -y, -z'
'x-1/2, -y-1/2, z-1/2'

loop_
_atom_site_label
_atom_site_type_symbol
_atom_site_fract_x
_atom_site_fract_y
_atom_site_fract_z
_atom_site_U_iso_or_equiv
_atom_site_adp_type
_atom_site_occupancy
_atom_site_symmetry_multiplicity
_atom_site_calc_flag
_atom_site_refinement_flags
_atom_site_disorder_assembly
_atom_site_disorder_group
Zn1 Zn 0.443309(15) 0.929226(18) 0.032987(13) 0.02516(8) Uani 1 1 d . . .
N1 N 0.50871(11) 0.82516(13) 0.13232(10) 0.0250(3) Uani 1 1 d . . .
O1 O 0.32877(9) 0.93039(11) 0.03729(9) 0.0303(3) Uani 1 1 d . . .
O2 O 0.52757(9) 1.06104(10) 0.07075(8) 0.0263(3) Uani 1 1 d . . .
C1 C 0.30299(13) 0.84813(16) 0.07951(12) 0.0262(4) Uani 1 1 d . . .
C2 C 0.21528(13) 0.80861(17) 0.05168(12) 0.0288(4) Uani 1 1 d . . .
C3 C 0.19195(14) 0.72462(17) 0.09888(13) 0.0312(4) Uani 1 1 d . . .
H3A H 0.1329 0.6980 0.0802 0.037 Uiso 1 1 calc R . .
C4 C 0.25001(14) 0.67745(17) 0.17175(13) 0.0310(4) Uani 1 1 d . . .
C5 C 0.33494(14) 0.71805(17) 0.19736(12) 0.0297(4) Uani 1 1 d . . .
H5A H 0.3762 0.6876 0.2469 0.036 Uiso 1 1 calc R . .
C6 C 0.36254(13) 0.80188(16) 0.15359(12) 0.0266(4) Uani 1 1 d . . .
C7 C 0.14721(15) 0.85811(18) -0.02788(13) 0.0359(5) Uani 1 1 d . . .
C8 C 0.17818(18) 0.8423(2) -0.10450(14) 0.0495(6) Uani 1 1 d . . .
H8A H 0.1874 0.7613 -0.1122 0.074 Uiso 1 1 calc R . .
H8B H 0.2335 0.8834 -0.0953 0.074 Uiso 1 1 calc R . .
H8C H 0.1333 0.8719 -0.1548 0.074 Uiso 1 1 calc R . .
C9 C 0.13428(16) 0.9848(2) -0.01492(16) 0.0471(6) Uani 1 1 d . . .
H9A H 0.1127 0.9947 0.0328 0.071 Uiso 1 1 calc R . .
H9B H 0.0913 1.0162 -0.0657 0.071 Uiso 1 1 calc R . .
H9C H 0.1906 1.0245 -0.0036 0.071 Uiso 1 1 calc R . .
C10 C 0.05707(16) 0.8011(2) -0.04837(17) 0.0558(7) Uani 1 1 d . . .
H10A H 0.0344 0.8122 -0.0015 0.084 Uiso 1 1 calc R . .
H10B H 0.0629 0.7196 -0.0573 0.084 Uiso 1 1 calc R . .
H10C H 0.0162 0.8348 -0.0995 0.084 Uiso 1 1 calc R . .
C11 C 0.22226(16) 0.5870(2) 0.22415(14) 0.0408(5) Uani 1 1 d . . .
C12 C 0.1321(2) 0.5398(4) 0.1786(2) 0.0975(14) Uani 1 1 d . . .
H12A H 0.0874 0.5974 0.1766 0.146 Uiso 1 1 calc R . .
H12B H 0.1217 0.4725 0.2083 0.146 Uiso 1 1 calc R . .
H12C H 0.1284 0.5188 0.1212 0.146 Uiso 1 1 calc R . .
C13 C 0.2863(2) 0.4868(2) 0.2419(2) 0.0653(8) Uani 1 1 d . . .
H13A H 0.2697 0.4314 0.2774 0.098 Uiso 1 1 calc R . .
H13B H 0.3462 0.5140 0.2708 0.098 Uiso 1 1 calc R . .
H13C H 0.2840 0.4508 0.1887 0.098 Uiso 1 1 calc R . .
C14 C 0.2253(3) 0.6390(3) 0.30758(18) 0.0744(10) Uani 1 1 d . . .
H14A H 0.1825 0.7010 0.2976 0.112 Uiso 1 1 calc R . .
H14B H 0.2845 0.6687 0.3363 0.112 Uiso 1 1 calc R . .
H14C H 0.2110 0.5809 0.3427 0.112 Uiso 1 1 calc R . .
C15 C 0.45478(13) 0.84612(17) 0.18887(12) 0.0279(4) Uani 1 1 d . . .
H15A H 0.4840 0.8095 0.2438 0.033 Uiso 1 1 calc R . .
H15B H 0.4527 0.9288 0.1986 0.033 Uiso 1 1 calc R . .
C16 C 0.56863(13) 1.08054(16) 0.15505(12) 0.0252(4) Uani 1 1 d . A .
C17 C 0.57164(14) 1.18866(17) 0.19201(13) 0.0306(4) Uani 1 1 d . . .
C18 C 0.60846(14) 1.19554(18) 0.27913(13) 0.0341(5) Uani 1 1 d . A .
H18A H 0.6099 1.2679 0.3045 0.041 Uiso 1 1 calc R . .
C19 C 0.64300(13) 1.10459(18) 0.33127(12) 0.0310(4) Uani 1 1 d . . .
C20 C 0.64049(13) 1.00029(17) 0.29276(12) 0.0295(4) Uani 1 1 d . A .
H20A H 0.6643 0.9357 0.3263 0.035 Uiso 1 1 calc R . .
C21 C 0.60405(12) 0.98761(16) 0.20627(12) 0.0263(4) Uani 1 1 d . . .
C22 C 0.53874(17) 1.29641(18) 0.14109(14) 0.0411(5) Uani 1 1 d . . .
C23 C 0.5396(3) 1.3998(2) 0.19736(18) 0.0798(11) Uani 1 1 d . . .
H23A H 0.5027 1.3840 0.2324 0.120 Uiso 1 1 calc R . .
H23B H 0.5165 1.4663 0.1621 0.120 Uiso 1 1 calc R . .
H23C H 0.6001 1.4150 0.2335 0.120 Uiso 1 1 calc R . .
C24 C 0.60067(18) 1.3240(2) 0.09091(16) 0.0507(6) Uani 1 1 d . . .
H24A H 0.6025 1.2594 0.0548 0.076 Uiso 1 1 calc R . .
H24B H 0.6600 1.3387 0.1298 0.076 Uiso 1 1 calc R . .
H24C H 0.5791 1.3913 0.0561 0.076 Uiso 1 1 calc R . .
C25 C 0.44385(17) 1.2830(2) 0.08357(16) 0.0471(6) Uani 1 1 d . . .
H25A H 0.4403 1.2206 0.0441 0.071 Uiso 1 1 calc R . .
H25B H 0.4242 1.3535 0.0522 0.071 Uiso 1 1 calc R . .
H25C H 0.4060 1.2661 0.1174 0.071 Uiso 1 1 calc R . .
C26 C 0.67811(15) 1.1211(2) 0.42651(13) 0.0420(5) Uani 0.64(2) 1 d P A 1
C27 C 0.7430(6) 1.2282(9) 0.4426(6) 0.0504(17) Uani 0.64(2) 1 d P A 1
C27A H 0.7677 1.2427 0.5031 0.076 Uiso 0.64(2) 1 calc PR A 1
C27B H 0.7102 1.2951 0.4145 0.076 Uiso 0.64(2) 1 calc PR A 1
C27C H 0.7909 1.2123 0.4201 0.076 Uiso 0.64(2) 1 calc PR A 1
C28 C 0.7275(13) 1.0233(11) 0.4691(8) 0.048(3) Uani 0.64(2) 1 d P A 1
C28A H 0.7574 1.0420 0.5283 0.072 Uiso 0.64(2) 1 calc PR A 1
C28B H 0.7713 1.0024 0.4426 0.072 Uiso 0.64(2) 1 calc PR A 1
C28C H 0.6873 0.9595 0.4653 0.072 Uiso 0.64(2) 1 calc PR A 1
C29 C 0.6042(5) 1.1582(9) 0.4584(4) 0.0537(19) Uani 0.64(2) 1 d P A 1
C29A H 0.6286 1.1772 0.5182 0.081 Uiso 0.64(2) 1 calc PR A 1
C29B H 0.5615 1.0964 0.4507 0.081 Uiso 0.64(2) 1 calc PR A 1
C29C H 0.5749 1.2250 0.4268 0.081 Uiso 0.64(2) 1 calc PR A 1
C32 C 0.67811(15) 1.1211(2) 0.42651(13) 0.0420(5) Uani 0.36(2) 1 d P A 2
C33 C 0.7134(17) 1.2243(15) 0.4592(11) 0.070(6) Uani 0.36(2) 1 d P A 2
C33A H 0.7369 1.2191 0.5206 0.105 Uiso 0.36(2) 1 calc PR A 2
C33B H 0.6675 1.2826 0.4430 0.105 Uiso 0.36(2) 1 calc PR A 2
C33C H 0.7609 1.2445 0.4372 0.105 Uiso 0.36(2) 1 calc PR A 2
C34 C 0.747(2) 1.0227(17) 0.4745(16) 0.053(6) Uani 0.36(2) 1 d P A 2
C34A H 0.7628 1.0328 0.5354 0.079 Uiso 0.36(2) 1 calc PR A 2
C34B H 0.8006 1.0281 0.4585 0.079 Uiso 0.36(2) 1 calc PR A 2
C34C H 0.7202 0.9480 0.4586 0.079 Uiso 0.36(2) 1 calc PR A 2
C35 C 0.5963(8) 1.084(3) 0.4585(8) 0.090(7) Uani 0.36(2) 1 d P A 2
C35A H 0.6151 1.0866 0.5200 0.135 Uiso 0.36(2) 1 calc PR A 2
C35B H 0.5780 1.0060 0.4396 0.135 Uiso 0.36(2) 1 calc PR A 2
C35C H 0.5467 1.1355 0.4349 0.135 Uiso 0.36(2) 1 calc PR A 2
C30 C 0.60000(13) 0.87057(16) 0.16979(13) 0.0286(4) Uani 1 1 d . A .
H30A H 0.6286 0.8720 0.1259 0.034 Uiso 1 1 calc R . .
H30B H 0.6341 0.8182 0.2146 0.034 Uiso 1 1 calc R . .
C31 C 0.51529(15) 0.70146(16) 0.12102(13) 0.0329(5) Uani 1 1 d . . .
H31A H 0.5441 0.6658 0.1757 0.049 Uiso 1 1 calc R . .
H31B H 0.5500 0.6870 0.0838 0.049 Uiso 1 1 calc R . .
H31C H 0.4561 0.6696 0.0960 0.049 Uiso 1 1 calc R . .

loop_
_atom_site_aniso_label
_atom_site_aniso_U_11
_atom_site_aniso_U_22
_atom_site_aniso_U_33
_atom_site_aniso_U_23
_atom_site_aniso_U_13
_atom_site_aniso_U_12
Zn1 0.03452(13) 0.02098(11) 0.02372(12) 0.00032(9) 0.01460(9) -0.00414(10)
N1 0.0333(9) 0.0188(7) 0.0260(8) -0.0021(6) 0.0138(7) -0.0018(7)
O1 0.0348(7) 0.0269(7) 0.0327(7) 0.0084(6) 0.0159(6) -0.0004(6)
O2 0.0381(7) 0.0223(6) 0.0214(6) -0.0025(5) 0.0140(6) -0.0061(6)
C1 0.0363(11) 0.0211(9) 0.0262(10) 0.0003(7) 0.0168(8) -0.0016(8)
C2 0.0363(11) 0.0269(10) 0.0251(10) -0.0005(8) 0.0125(8) -0.0011(8)
C3 0.0329(11) 0.0319(11) 0.0323(11) -0.0006(8) 0.0155(9) -0.0066(9)
C4 0.0396(12) 0.0299(10) 0.0284(10) 0.0031(8) 0.0180(9) -0.0028(9)
C5 0.0361(11) 0.0314(10) 0.0238(10) 0.0043(8) 0.0128(8) -0.0002(9)
C6 0.0335(10) 0.0252(9) 0.0246(9) -0.0001(8) 0.0145(8) -0.0024(8)
C7 0.0370(12) 0.0344(11) 0.0330(11) 0.0054(9) 0.0068(9) -0.0036(9)
C8 0.0637(17) 0.0515(15) 0.0290(12) 0.0031(11) 0.0094(11) 0.0001(13)
C9 0.0458(14) 0.0379(13) 0.0496(14) 0.0067(11) 0.0047(11) 0.0077(11)
C10 0.0433(14) 0.0584(17) 0.0523(16) 0.0129(13) -0.0027(12) -0.0097(12)
C11 0.0464(13) 0.0444(13) 0.0369(12) 0.0104(10) 0.0208(10) -0.0088(11)
C12 0.073(2) 0.127(3) 0.080(2) 0.055(2) 0.0076(18) -0.053(2)
C13 0.095(2) 0.0410(15) 0.075(2) 0.0199(14) 0.0483(18) 0.0005(15)
C14 0.131(3) 0.0585(18) 0.0617(19) 0.0125(15) 0.070(2) 0.0028(19)
C15 0.0349(11) 0.0288(10) 0.0230(9) -0.0001(8) 0.0137(8) -0.0025(8)
C16 0.0301(10) 0.0246(9) 0.0240(9) -0.0024(7) 0.0129(8) -0.0053(8)
C17 0.0405(12) 0.0243(10) 0.0301(10) -0.0038(8) 0.0157(9) -0.0047(9)
C18 0.0425(12) 0.0297(11) 0.0316(11) -0.0098(9) 0.0141(9) -0.0049(9)
C19 0.0294(10) 0.0376(11) 0.0270(10) -0.0054(8) 0.0104(8) -0.0040(9)
C20 0.0281(10) 0.0311(10) 0.0294(10) 0.0012(8) 0.0095(8) -0.0003(8)
C21 0.0278(10) 0.0249(10) 0.0283(10) -0.0030(8) 0.0122(8) -0.0023(8)
C22 0.0662(16) 0.0224(10) 0.0347(12) -0.0027(9) 0.0164(11) -0.0003(10)
C23 0.154(3) 0.0255(13) 0.0504(17) -0.0036(11) 0.0203(19) 0.0174(16)
C24 0.0640(17) 0.0378(13) 0.0453(14) 0.0075(11) 0.0111(12) -0.0197(12)
C25 0.0594(16) 0.0397(13) 0.0471(14) 0.0083(11) 0.0242(12) 0.0144(12)
C26 0.0356(12) 0.0613(15) 0.0255(11) -0.0105(11) 0.0051(9) 0.0024(11)
C27 0.054(4) 0.050(3) 0.039(4) -0.010(3) 0.003(2) -0.010(3)
C28 0.058(7) 0.060(5) 0.020(3) -0.005(3) 0.002(5) -0.001(3)
C29 0.046(3) 0.090(5) 0.027(2) -0.006(3) 0.0136(19) 0.006(3)
C32 0.0356(12) 0.0613(15) 0.0255(11) -0.0105(11) 0.0051(9) 0.0024(11)
C33 0.103(14) 0.046(7) 0.035(6) -0.016(5) -0.013(7) 0.027(8)
C34 0.062(14) 0.026(6) 0.043(7) 0.007(4) -0.021(6) -0.008(5)
C35 0.059(6) 0.18(2) 0.034(5) -0.016(9) 0.023(4) -0.014(10)
C30 0.0317(11) 0.0257(10) 0.0299(10) -0.0006(8) 0.0121(8) 0.0006(8)
C31 0.0459(12) 0.0189(9) 0.0355(11) 0.0002(8) 0.0155(10) -0.0007(9)

loop_
_atom_type_symbol
_atom_type_description
_atom_type_scat_dispersion_real
_atom_type_scat_dispersion_imag
_atom_type_scat_source
C C 0.0033 0.0016 'International Tables Vol C Tables 4.2.6.8 and 6.1.1.4'
H H 0.0000 0.0000 'International Tables Vol C Tables 4.2.6.8 and 6.1.1.4'
N N 0.0061 0.0033 'International Tables Vol C Tables 4.2.6.8 and 6.1.1.4'
O O 0.0106 0.0060 'International Tables Vol C Tables 4.2.6.8 and 6.1.1.4'
Zn Zn 0.2839 1.4301 'International Tables Vol C Tables 4.2.6.8 and 6.1.1.4'

loop_
_geom_angle_atom_site_label_1
_geom_angle_atom_site_label_2
_geom_angle_atom_site_label_3
_geom_angle
_geom_angle_site_symmetry_1
_geom_angle_site_symmetry_3
O1 Zn1 O2 124.16(6) . 3_675
O1 Zn1 O2 123.38(6) . .
O2 Zn1 O2 84.54(5) 3_675 .
O1 Zn1 N1 102.77(6) . .
O2 Zn1 N1 123.52(6) 3_675 .
O2 Zn1 N1 95.15(6) . .
O1 Zn1 Zn1 138.67(4) . 3_675
O2 Zn1 Zn1 43.16(4) 3_675 3_675
O2 Zn1 Zn1 41.38(4) . 3_675
N1 Zn1 Zn1 115.36(5) . 3_675
C31 N1 C30 107.81(15) . .
C31 N1 C15 108.91(15) . .
C30 N1 C15 111.32(14) . .
C31 N1 Zn1 121.36(13) . .
C30 N1 Zn1 107.44(11) . .
C15 N1 Zn1 99.75(11) . .
C1 O1 Zn1 119.56(12) . .
C16 O2 Zn1 137.62(12) . 3_675
C16 O2 Zn1 119.96(11) . .
Zn1 O2 Zn1 95.46(5) 3_675 .
O1 C1 C6 120.58(17) . .
O1 C1 C2 120.58(17) . .
C6 C1 C2 118.82(17) . .
C3 C2 C1 118.02(18) . .
C3 C2 C7 121.14(18) . .
C1 C2 C7 120.83(17) . .
C4 C3 C2 123.91(19) . .
C4 C3 H3A 118.0 . .
C2 C3 H3A 118.0 . .
C5 C4 C3 116.65(18) . .
C5 C4 C11 120.28(19) . .
C3 C4 C11 123.04(19) . .
C4 C5 C6 122.46(19) . .
C4 C5 H5A 118.8 . .
C6 C5 H5A 118.8 . .
C5 C6 C1 120.13(18) . .
C5 C6 C15 118.87(17) . .
C1 C6 C15 120.92(17) . .
C10 C7 C9 107.3(2) . .
C10 C7 C8 107.4(2) . .
C9 C7 C8 109.49(19) . .
C10 C7 C2 112.39(18) . .
C9 C7 C2 109.61(18) . .
C8 C7 C2 110.54(19) . .
C7 C8 H8A 109.5 . .
C7 C8 H8B 109.5 . .
H8A C8 H8B 109.5 . .
C7 C8 H8C 109.5 . .
H8A C8 H8C 109.5 . .
H8B C8 H8C 109.5 . .
C7 C9 H9A 109.5 . .
C7 C9 H9B 109.5 . .
H9A C9 H9B 109.5 . .
C7 C9 H9C 109.5 . .
H9A C9 H9C 109.5 . .
H9B C9 H9C 109.5 . .
C7 C10 H10A 109.5 . .
C7 C10 H10B 109.5 . .
H10A C10 H10B 109.5 . .
C7 C10 H10C 109.5 . .
H10A C10 H10C 109.5 . .
H10B C10 H10C 109.5 . .
C12 C11 C14 110.8(3) . .
C12 C11 C13 106.7(3) . .
C14 C11 C13 108.3(2) . .
C12 C11 C4 112.0(2) . .
C14 C11 C4 108.9(2) . .
C13 C11 C4 110.10(19) . .
C11 C12 H12A 109.5 . .
C11 C12 H12B 109.5 . .
H12A C12 H12B 109.5 . .
C11 C12 H12C 109.5 . .
H12A C12 H12C 109.5 . .
H12B C12 H12C 109.5 . .
C11 C13 H13A 109.5 . .
C11 C13 H13B 109.5 . .
H13A C13 H13B 109.5 . .
C11 C13 H13C 109.5 . .
H13A C13 H13C 109.5 . .
H13B C13 H13C 109.5 . .
C11 C14 H14A 109.5 . .
C11 C14 H14B 109.5 . .
H14A C14 H14B 109.5 . .
C11 C14 H14C 109.5 . .
H14A C14 H14C 109.5 . .
H14B C14 H14C 109.5 . .
C6 C15 N1 113.09(15) . .
C6 C15 H15A 109.0 . .
N1 C15 H15A 109.0 . .
C6 C15 H15B 109.0 . .
N1 C15 H15B 109.0 . .
H15A C15 H15B 107.8 . .
O2 C16 C21 117.93(16) . .
O2 C16 C17 122.79(17) . .
C21 C16 C17 119.17(17) . .
C18 C17 C16 117.27(19) . .
C18 C17 C22 119.54(18) . .
C16 C17 C22 123.17(18) . .
C19 C18 C17 124.63(19) . .
C19 C18 H18A 117.7 . .
C17 C18 H18A 117.7 . .
C18 C19 C20 116.53(18) . .
C18 C19 C26 120.16(19) . .
C20 C19 C26 123.3(2) . .
C19 C20 C21 121.64(19) . .
C19 C20 H20A 119.2 . .
C21 C20 H20A 119.2 . .
C20 C21 C16 120.73(17) . .
C20 C21 C30 118.34(18) . .
C16 C21 C30 120.87(17) . .
C25 C22 C17 111.20(19) . .
C25 C22 C24 111.46(19) . .
C17 C22 C24 108.5(2) . .
C25 C22 C23 106.2(2) . .
C17 C22 C23 112.35(19) . .
C24 C22 C23 107.1(2) . .
C22 C23 H23A 109.5 . .
C22 C23 H23B 109.5 . .
H23A C23 H23B 109.5 . .
C22 C23 H23C 109.5 . .
H23A C23 H23C 109.5 . .
H23B C23 H23C 109.5 . .
C22 C24 H24A 109.5 . .
C22 C24 H24B 109.5 . .
H24A C24 H24B 109.5 . .
C22 C24 H24C 109.5 . .
H24A C24 H24C 109.5 . .
H24B C24 H24C 109.5 . .
C22 C25 H25A 109.5 . .
C22 C25 H25B 109.5 . .
H25A C25 H25B 109.5 . .
C22 C25 H25C 109.5 . .
H25A C25 H25C 109.5 . .
H25B C25 H25C 109.5 . .
C28 C26 C29 114.8(7) . .
C28 C26 C19 111.9(5) . .
C29 C26 C19 110.1(3) . .
C28 C26 C27 108.7(8) . .
C29 C26 C27 104.7(4) . .
C19 C26 C27 105.9(4) . .
C33A C33 C33B 109.5 . .
C33A C33 C33C 109.5 . .
C33B C33 C33C 109.5 . .
C34A C34 C34B 109.5 . .
C34A C34 C34C 109.5 . .
C34B C34 C34C 109.5 . .
C35A C35 C35B 109.5 . .
C35A C35 C35C 109.5 . .
C35B C35 C35C 109.5 . .
N1 C30 C21 114.01(16) . .
N1 C30 H30A 108.7 . .
C21 C30 H30A 108.7 . .
N1 C30 H30B 108.7 . .
C21 C30 H30B 108.7 . .
H30A C30 H30B 107.6 . .
N1 C31 H31A 109.5 . .
N1 C31 H31B 109.5 . .
H31A C31 H31B 109.5 . .
N1 C31 H31C 109.5 . .
H31A C31 H31C 109.5 . .
H31B C31 H31C 109.5 . .

loop_
_geom_bond_atom_site_label_1
_geom_bond_atom_site_label_2
_geom_bond_distance
_geom_bond_site_symmetry_2
Zn1 O1 1.8654(14) .
Zn1 O2 1.9533(12) 3_675
Zn1 O2 2.0216(13) .
Zn1 N1 2.0633(16) .
Zn1 Zn1 2.9418(4) 3_675
N1 C31 1.478(2) .
N1 C30 1.494(2) .
N1 C15 1.502(2) .
O1 C1 1.345(2) .
O2 C16 1.375(2) .
O2 Zn1 1.9534(12) 3_675
C1 C6 1.410(3) .
C1 C2 1.411(3) .
C2 C3 1.395(3) .
C2 C7 1.541(3) .
C3 C4 1.392(3) .
C3 H3A 0.9500 .
C4 C5 1.376(3) .
C4 C11 1.539(3) .
C5 C6 1.389(3) .
C5 H5A 0.9500 .
C6 C15 1.499(3) .
C7 C10 1.530(3) .
C7 C9 1.532(3) .
C7 C8 1.538(3) .
C8 H8A 0.9800 .
C8 H8B 0.9800 .
C8 H8C 0.9800 .
C9 H9A 0.9800 .
C9 H9B 0.9800 .
C9 H9C 0.9800 .
C10 H10A 0.9800 .
C10 H10B 0.9800 .
C10 H10C 0.9800 .
C11 C12 1.508(4) .
C11 C14 1.518(4) .
C11 C13 1.530(4) .
C12 H12A 0.9800 .
C12 H12B 0.9800 .
C12 H12C 0.9800 .
C13 H13A 0.9800 .
C13 H13B 0.9800 .
C13 H13C 0.9800 .
C14 H14A 0.9800 .
C14 H14B 0.9800 .
C14 H14C 0.9800 .
C15 H15A 0.9900 .
C15 H15B 0.9900 .
C16 C21 1.395(3) .
C16 C17 1.411(3) .
C17 C18 1.393(3) .
C17 C22 1.526(3) .
C18 C19 1.381(3) .
C18 H18A 0.9500 .
C19 C20 1.384(3) .
C19 C26 1.529(3) .
C20 C21 1.389(3) .
C20 H20A 0.9500 .
C21 C30 1.502(3) .
C22 C25 1.525(3) .
C22 C24 1.536(3) .
C22 C23 1.541(3) .
C23 H23A 0.9800 .
C23 H23B 0.9800 .
C23 H23C 0.9800 .
C24 H24A 0.9800 .
C24 H24B 0.9800 .
C24 H24C 0.9800 .
C25 H25A 0.9800 .
C25 H25B 0.9800 .
C25 H25C 0.9800 .
C26 C28 1.449(16) .
C26 C29 1.518(6) .
C26 C27 1.603(9) .
C27 C27A 0.9800 .
C27 C27B 0.9800 .
C27 C27C 0.9800 .
C28 C28A 0.9800 .
C28 C28B 0.9800 .
C28 C28C 0.9800 .
C29 C29A 0.9800 .
C29 C29B 0.9800 .
C29 C29C 0.9800 .
C33 C33A 0.9800 .
C33 C33B 0.9800 .
C33 C33C 0.9800 .
C34 C34A 0.9800 .
C34 C34B 0.9800 .
C34 C34C 0.9800 .
C35 C35A 0.9800 .
C35 C35B 0.9800 .
C35 C35C 0.9800 .
C30 H30A 0.9900 .
C30 H30B 0.9900 .
C31 H31A 0.9800 .
C31 H31B 0.9800 .
C31 H31C 0.9800 .

loop_
_geom_torsion_atom_site_label_1
_geom_torsion_atom_site_label_2
_geom_torsion_atom_site_label_3
_geom_torsion_atom_site_label_4
_geom_torsion
_geom_torsion_site_symmetry_1
_geom_torsion_site_symmetry_4
O1 Zn1 N1 C31 90.70(15) . .
O2 Zn1 N1 C31 -56.52(16) 3_675 .
O2 Zn1 N1 C31 -143.37(15) . .
Zn1 Zn1 N1 C31 -105.65(14) 3_675 .
O1 Zn1 N1 C30 -144.77(11) . .
O2 Zn1 N1 C30 68.02(13) 3_675 .
O2 Zn1 N1 C30 -18.83(12) . .
Zn1 Zn1 N1 C30 18.88(12) 3_675 .
O1 Zn1 N1 C15 -28.62(12) . .
O2 Zn1 N1 C15 -175.84(10) 3_675 .
O2 Zn1 N1 C15 97.31(11) . .
Zn1 Zn1 N1 C15 135.03(9) 3_675 .
O2 Zn1 O1 C1 127.98(13) 3_675 .
O2 Zn1 O1 C1 -124.00(13) . .
N1 Zn1 O1 C1 -18.96(14) . .
Zn1 Zn1 O1 C1 -176.30(10) 3_675 .
O1 Zn1 O2 C16 76.50(14) . .
O2 Zn1 O2 C16 -155.73(16) 3_675 .
N1 Zn1 O2 C16 -32.47(14) . .
Zn1 Zn1 O2 C16 -155.73(16) 3_675 .
O1 Zn1 O2 Zn1 -127.77(6) . 3_675
O2 Zn1 O2 Zn1 0.0 3_675 3_675
N1 Zn1 O2 Zn1 123.26(6) . 3_675
Zn1 O1 C1 C6 35.1(2) . .
Zn1 O1 C1 C2 -146.55(15) . .
O1 C1 C2 C3 -178.84(17) . .
C6 C1 C2 C3 -0.5(3) . .
O1 C1 C2 C7 0.4(3) . .
C6 C1 C2 C7 178.76(18) . .
C1 C2 C3 C4 0.0(3) . .
C7 C2 C3 C4 -179.25(19) . .
C2 C3 C4 C5 0.2(3) . .
C2 C3 C4 C11 178.4(2) . .
C3 C4 C5 C6 0.0(3) . .
C11 C4 C5 C6 -178.12(19) . .
C4 C5 C6 C1 -0.5(3) . .
C4 C5 C6 C15 176.30(19) . .
O1 C1 C6 C5 179.12(17) . .
C2 C1 C6 C5 0.7(3) . .
O1 C1 C6 C15 2.4(3) . .
C2 C1 C6 C15 -176.03(17) . .
C3 C2 C7 C10 -2.5(3) . .
C1 C2 C7 C10 178.3(2) . .
C3 C2 C7 C9 116.7(2) . .
C1 C2 C7 C9 -62.5(3) . .
C3 C2 C7 C8 -122.5(2) . .
C1 C2 C7 C8 58.3(3) . .
C5 C4 C11 C12 -170.4(3) . .
C3 C4 C11 C12 11.6(4) . .
C5 C4 C11 C14 66.7(3) . .
C3 C4 C11 C14 -111.3(3) . .
C5 C4 C11 C13 -51.9(3) . .
C3 C4 C11 C13 130.1(2) . .
C5 C6 C15 N1 118.17(19) . .
C1 C6 C15 N1 -65.0(2) . .
C31 N1 C15 C6 -61.3(2) . .
C30 N1 C15 C6 179.97(16) . .
Zn1 N1 C15 C6 66.80(16) . .
Zn1 O2 C16 C21 -98.1(2) 3_675 .
Zn1 O2 C16 C21 44.5(2) . .
Zn1 O2 C16 C17 85.7(2) 3_675 .
Zn1 O2 C16 C17 -131.68(16) . .
O2 C16 C17 C18 174.54(18) . .
C21 C16 C17 C18 -1.6(3) . .
O2 C16 C17 C22 -6.9(3) . .
C21 C16 C17 C22 176.97(19) . .
C16 C17 C18 C19 0.9(3) . .
C22 C17 C18 C19 -177.7(2) . .
C17 C18 C19 C20 0.3(3) . .
C17 C18 C19 C26 -177.3(2) . .
C18 C19 C20 C21 -0.8(3) . .
C26 C19 C20 C21 176.71(19) . .
C19 C20 C21 C16 0.1(3) . .
C19 C20 C21 C30 -177.13(18) . .
O2 C16 C21 C20 -175.16(17) . .
C17 C16 C21 C20 1.2(3) . .
O2 C16 C21 C30 2.0(3) . .
C17 C16 C21 C30 178.31(18) . .
C18 C17 C22 C25 -127.1(2) . .
C16 C17 C22 C25 54.3(3) . .
C18 C17 C22 C24 110.0(2) . .
C16 C17 C22 C24 -68.6(3) . .
C18 C17 C22 C23 -8.2(3) . .
C16 C17 C22 C23 173.2(2) . .
C18 C19 C26 C28 -168.1(8) . .
C20 C19 C26 C28 14.4(8) . .
C18 C19 C26 C29 62.9(5) . .
C20 C19 C26 C29 -114.6(5) . .
C18 C19 C26 C27 -49.8(5) . .
C20 C19 C26 C27 132.7(4) . .
C31 N1 C30 C21 -164.46(16) . .
C15 N1 C30 C21 -45.1(2) . .
Zn1 N1 C30 C21 63.18(17) . .
C20 C21 C30 N1 112.5(2) . .
C16 C21 C30 N1 -64.7(2) . .
